data_4073769
loop_
_publ_author_name
'Liao, Chuang-Yi'
'Chan, Kai-Ting'
'Chang, Yu-Chuan'
'Chen, Chih-Yuan'
'Tu, Cheng-Yi'
'Hu, Ching-Han'
'Lee, Hon Man'

_publ_section_title
;
 Unexpected Solvent-Induced Cis/Trans Isomerization and Catalytic
 Application of a Bis-bidentate Nickel(II) Complex with N-Heterocyclic
 Carbene and Amido Functionalities
;
_journal_issue 24
_journal_name_full Organometallics
_journal_page_first 5826
_journal_paper_doi 10.1021/om700607m
_journal_volume 26
_journal_year 2007
_chemical_formula_moiety 'C38 H36 N6 Ni O4'
_chemical_formula_sum 'C38 H36 N6 Ni O4'
_chemical_formula_weight 699.44
_space_group_IT_number 2
_symmetry_cell_setting triclinic
_symmetry_Int_Tables_number 2
_symmetry_space_group_name_Hall '-P 1'
_symmetry_space_group_name_H-M 'P -1'
_atom_sites_solution_hydrogens geom
_atom_sites_solution_primary direct
_atom_sites_solution_secondary difmap
_audit_creation_method SHELXL-97
_cell_angle_alpha 85.275(3)
_cell_angle_beta 86.123(3)
_cell_angle_gamma 89.313(3)
_cell_formula_units_Z 2
_cell_length_a 10.9810(5)
_cell_length_b 11.8396(6)
_cell_length_c 12.7934(6)
_cell_measurement_temperature 150(2)
_cell_volume 1653.80(14)
_computing_cell_refinement 'SAINT v6.280a (Bruker, 2004)'
_computing_data_collection 'APEX2 v1.0-22 (Bruker, 2004)'
_computing_data_reduction 'SAINT v6.280a (Bruker, 2004)'
_computing_molecular_graphics 'SHELXTL 5.1'
_computing_publication_material 'SHELXTL 5.1'
_computing_structure_refinement 'SHELXTL 5.1'
_computing_structure_solution 'SHELXTL 5.1 (Sheldrick, 1998)'
_diffrn_ambient_temperature 150(2)
_diffrn_measured_fraction_theta_full 0.991
_diffrn_measured_fraction_theta_max 0.991
_diffrn_measurement_device_type 'Bruker SMART APEX II'
_diffrn_measurement_method \w
_diffrn_radiation_monochromator graphite
_diffrn_radiation_probe x-ray
_diffrn_radiation_type MoK\a
_diffrn_radiation_wavelength 0.71073
_diffrn_reflns_av_R_equivalents 0.0825
_diffrn_reflns_av_sigmaI/netI 0.1339
_diffrn_reflns_limit_h_max 14
_diffrn_reflns_limit_h_min -14
_diffrn_reflns_limit_k_max 15
_diffrn_reflns_limit_k_min -15
_diffrn_reflns_limit_l_max 16
_diffrn_reflns_limit_l_min -16
_diffrn_reflns_number 29175
_diffrn_reflns_theta_full 27.56
_diffrn_reflns_theta_max 27.56
_diffrn_reflns_theta_min 1.60
_diffrn_source 'fine-focus sealed tube'
_diffrn_standards_decay_% 0
_diffrn_standards_interval_count 0
_diffrn_standards_interval_time 0
_diffrn_standards_number 0
_exptl_absorpt_coefficient_mu 0.638
_exptl_absorpt_correction_T_max 0.9160
_exptl_absorpt_correction_T_min 0.8993
_exptl_absorpt_correction_type multi-scan
_exptl_absorpt_process_details 'SADABS 2.10 (Sheldrick, 2003)'
_exptl_crystal_colour yellow
_exptl_crystal_density_diffrn 1.405
_exptl_crystal_density_method 'not measured'
_exptl_crystal_description prism
_exptl_crystal_F_000 732
_exptl_crystal_size_max 0.17
_exptl_crystal_size_mid 0.16
_exptl_crystal_size_min 0.14
_refine_diff_density_max 0.517
_refine_diff_density_min -0.698
_refine_diff_density_rms 0.080
_refine_ls_extinction_method none
_refine_ls_goodness_of_fit_ref 0.946
_refine_ls_hydrogen_treatment constr
_refine_ls_matrix_type full
_refine_ls_number_parameters 444
_refine_ls_number_reflns 7575
_refine_ls_number_restraints 0
_refine_ls_restrained_S_all 0.946
_refine_ls_R_factor_all 0.1330
_refine_ls_R_factor_gt 0.0552
_refine_ls_shift/su_max 0.000
_refine_ls_shift/su_mean 0.000
_refine_ls_structure_factor_coef Fsqd
_refine_ls_weighting_details 'calc w=1/[\s^2^(Fo^2^)+(0.0644P)^2^+0.0000P] where P=(Fo^2^+2Fc^2^)/3'
_refine_ls_weighting_scheme calc
_refine_ls_wR_factor_gt 0.1156
_refine_ls_wR_factor_ref 0.1390
_reflns_number_gt 4066
_reflns_number_total 7575
_reflns_threshold_expression I>2\s
_cod_data_source_file om700607m-file002.cif
_cod_data_source_block 2c
_cod_database_code 4073769

loop_
_symmetry_equiv_pos_as_xyz
'x, y, z'
'-x, -y, -z'

loop_
_atom_site_label
_atom_site_type_symbol
_atom_site_fract_x
_atom_site_fract_y
_atom_site_fract_z
_atom_site_U_iso_or_equiv
_atom_site_adp_type
_atom_site_occupancy
_atom_site_symmetry_multiplicity
_atom_site_calc_flag
_atom_site_refinement_flags
C1 C 0.4520(3) 0.7350(3) 0.2179(2) 0.0257(8) Uani 1 1 d .
C2 C 0.6582(3) 0.7369(3) 0.1930(3) 0.0337(8) Uani 1 1 d .
H2 H 0.7417 0.7225 0.2045 0.040 Uiso 1 1 calc R
C3 C 0.6145(3) 0.7986(3) 0.1110(3) 0.0327(8) Uani 1 1 d .
H3 H 0.6608 0.8366 0.0534 0.039 Uiso 1 1 calc R
C4 C 0.5687(3) 0.6287(3) 0.3581(2) 0.0327(8) Uani 1 1 d .
H4A H 0.6552 0.6072 0.3656 0.039 Uiso 1 1 calc R
H4B H 0.5215 0.5582 0.3566 0.039 Uiso 1 1 calc R
C5 C 0.5227(3) 0.6893(3) 0.4520(2) 0.0298(8) Uani 1 1 d .
C6 C 0.5745(3) 0.7879(3) 0.4762(3) 0.0364(9) Uani 1 1 d .
H6 H 0.6409 0.8190 0.4320 0.044 Uiso 1 1 calc R
C7 C 0.5331(3) 0.8437(3) 0.5631(3) 0.0355(9) Uani 1 1 d .
H7 H 0.5701 0.9123 0.5777 0.043 Uiso 1 1 calc R
C8 C 0.4370(3) 0.7981(3) 0.6282(2) 0.0338(9) Uani 1 1 d .
C9 C 0.3846(3) 0.6975(3) 0.6072(2) 0.0332(9) Uani 1 1 d .
H9 H 0.3198 0.6653 0.6526 0.040 Uiso 1 1 calc R
C10 C 0.4271(3) 0.6442(3) 0.5197(2) 0.0296(8) Uani 1 1 d .
H10 H 0.3906 0.5753 0.5052 0.036 Uiso 1 1 calc R
C11 C 0.4375(4) 0.9501(3) 0.7396(3) 0.0556(11) Uani 1 1 d .
H11A H 0.5236 0.9381 0.7532 0.083 Uiso 1 1 calc R
H11B H 0.3932 0.9766 0.8021 0.083 Uiso 1 1 calc R
H11C H 0.4310 1.0071 0.6801 0.083 Uiso 1 1 calc R
C12 C 0.4025(3) 0.8631(3) 0.0656(2) 0.0295(8) Uani 1 1 d .
H12A H 0.3450 0.8120 0.0366 0.035 Uiso 1 1 calc R
H12B H 0.4470 0.9069 0.0060 0.035 Uiso 1 1 calc R
C13 C 0.3313(3) 0.9443(3) 0.1343(2) 0.0284(8) Uani 1 1 d .
C14 C 0.2328(3) 0.9591(3) 0.3058(2) 0.0265(8) Uani 1 1 d .
C15 C 0.1644(3) 1.0572(3) 0.2880(3) 0.0345(9) Uani 1 1 d .
H15 H 0.1509 1.0856 0.2180 0.041 Uiso 1 1 calc R
C16 C 0.1158(3) 1.1137(3) 0.3716(3) 0.0412(9) Uani 1 1 d .
H16 H 0.0684 1.1803 0.3583 0.049 Uiso 1 1 calc R
C17 C 0.1349(3) 1.0752(3) 0.4744(3) 0.0407(9) Uani 1 1 d .
H17 H 0.1025 1.1157 0.5312 0.049 Uiso 1 1 calc R
C18 C 0.2013(3) 0.9775(3) 0.4929(3) 0.0382(9) Uani 1 1 d .
H18 H 0.2130 0.9489 0.5632 0.046 Uiso 1 1 calc R
C19 C 0.2514(3) 0.9204(3) 0.4101(2) 0.0313(8) Uani 1 1 d .
H19 H 0.2991 0.8541 0.4241 0.038 Uiso 1 1 calc R
C20 C 0.2783(3) 0.5750(3) 0.2985(2) 0.0250(8) Uani 1 1 d .
C21 C 0.2079(3) 0.4235(3) 0.4061(3) 0.0298(8) Uani 1 1 d .
H21 H 0.1655 0.3801 0.4626 0.036 Uiso 1 1 calc R
C22 C 0.2818(3) 0.3842(3) 0.3282(2) 0.0317(8) Uani 1 1 d .
H22 H 0.3013 0.3070 0.3194 0.038 Uiso 1 1 calc R
C23 C 0.4003(3) 0.4676(3) 0.1652(2) 0.0337(9) Uani 1 1 d .
H23A H 0.4324 0.3892 0.1641 0.040 Uiso 1 1 calc R
H23B H 0.4708 0.5191 0.1639 0.040 Uiso 1 1 calc R
C24 C 0.3311(3) 0.4963(3) 0.0677(2) 0.0312(8) Uani 1 1 d .
C25 C 0.2345(3) 0.4326(3) 0.0444(3) 0.0388(9) Uani 1 1 d .
H25 H 0.2109 0.3678 0.0896 0.047 Uiso 1 1 calc R
C26 C 0.1702(3) 0.4614(3) -0.0445(3) 0.0390(9) Uani 1 1 d .
H26 H 0.1032 0.4169 -0.0597 0.047 Uiso 1 1 calc R
C27 C 0.2056(3) 0.5558(3) -0.1104(2) 0.0336(9) Uani 1 1 d .
C28 C 0.3036(3) 0.6193(3) -0.0893(2) 0.0358(9) Uani 1 1 d .
H28 H 0.3280 0.6836 -0.1350 0.043 Uiso 1 1 calc R
C29 C 0.3665(3) 0.5893(3) -0.0013(3) 0.0354(9) Uani 1 1 d .
H29 H 0.4349 0.6327 0.0126 0.042 Uiso 1 1 calc R
C30 C 0.0486(4) 0.5286(4) -0.2274(3) 0.0558(12) Uani 1 1 d .
H30A H 0.0766 0.4513 -0.2385 0.084 Uiso 1 1 calc R
H30B H 0.0172 0.5639 -0.2922 0.084 Uiso 1 1 calc R
H30C H -0.0164 0.5261 -0.1708 0.084 Uiso 1 1 calc R
C31 C 0.1291(3) 0.6185(3) 0.4424(2) 0.0293(8) Uani 1 1 d .
H31A H 0.1803 0.6717 0.4756 0.035 Uiso 1 1 calc R
H31B H 0.0775 0.5762 0.4985 0.035 Uiso 1 1 calc R
C32 C 0.0480(3) 0.6847(3) 0.3663(2) 0.0272(8) Uani 1 1 d .
C33 C 0.0441(3) 0.7841(3) 0.1961(2) 0.0267(8) Uani 1 1 d .
C34 C 0.0723(3) 0.7486(3) 0.0959(2) 0.0341(9) Uani 1 1 d .
H34 H 0.1319 0.6909 0.0862 0.041 Uiso 1 1 calc R
C35 C 0.0137(4) 0.7971(3) 0.0107(3) 0.0458(10) Uani 1 1 d .
H35 H 0.0339 0.7735 -0.0576 0.055 Uiso 1 1 calc R
C36 C -0.0733(3) 0.8790(4) 0.0248(3) 0.0495(11) Uani 1 1 d .
H36 H -0.1152 0.9109 -0.0333 0.059 Uiso 1 1 calc R
C37 C -0.1001(3) 0.9150(3) 0.1230(3) 0.0446(10) Uani 1 1 d .
H37 H -0.1595 0.9730 0.1321 0.054 Uiso 1 1 calc R
C38 C -0.0417(3) 0.8681(3) 0.2093(3) 0.0353(9) Uani 1 1 d .
H38 H -0.0609 0.8938 0.2769 0.042 Uiso 1 1 calc R
N1 N 0.5587(2) 0.6982(2) 0.25774(19) 0.0280(7) Uani 1 1 d .
N2 N 0.4891(2) 0.7960(2) 0.12675(19) 0.0287(7) Uani 1 1 d .
N3 N 0.2849(2) 0.8930(2) 0.22575(19) 0.0259(6) Uani 1 1 d .
N4 N 0.2069(2) 0.5395(2) 0.38649(18) 0.0257(6) Uani 1 1 d .
N5 N 0.3238(2) 0.4773(2) 0.26342(19) 0.0304(7) Uani 1 1 d .
N6 N 0.1096(2) 0.7317(2) 0.28088(18) 0.0250(6) Uani 1 1 d .
Ni1 Ni 0.28529(4) 0.72963(4) 0.25650(3) 0.02667(15) Uani 1 1 d .
O1 O 0.3863(2) 0.8464(2) 0.71525(17) 0.0418(6) Uani 1 1 d .
O2 O 0.3254(2) 1.0458(2) 0.10195(16) 0.0370(6) Uani 1 1 d .
O3 O 0.1478(2) 0.5931(2) -0.19908(17) 0.0455(7) Uani 1 1 d .
O4 O -0.0652(2) 0.68744(19) 0.38805(16) 0.0346(6) Uani 1 1 d .

loop_
_atom_site_aniso_label
_atom_site_aniso_U_11
_atom_site_aniso_U_22
_atom_site_aniso_U_33
_atom_site_aniso_U_23
_atom_site_aniso_U_13
_atom_site_aniso_U_12
C1 0.032(2) 0.0268(19) 0.0173(16) 0.0010(14) 0.0005(14) -0.0066(15)
C2 0.0244(19) 0.043(2) 0.0316(19) 0.0026(17) 0.0061(16) -0.0056(17)
C3 0.028(2) 0.040(2) 0.0274(18) 0.0051(16) 0.0106(15) -0.0061(17)
C4 0.034(2) 0.033(2) 0.0287(18) 0.0122(16) -0.0059(16) -0.0023(16)
C5 0.030(2) 0.037(2) 0.0215(17) 0.0071(15) -0.0062(15) -0.0032(17)
C6 0.035(2) 0.046(2) 0.0254(19) 0.0105(17) -0.0026(16) -0.0076(18)
C7 0.039(2) 0.036(2) 0.031(2) 0.0039(17) -0.0078(17) -0.0141(18)
C8 0.036(2) 0.044(2) 0.0213(18) 0.0031(17) -0.0059(16) -0.0041(18)
C9 0.0287(19) 0.044(2) 0.0250(18) 0.0086(17) -0.0004(15) -0.0108(17)
C10 0.0305(19) 0.035(2) 0.0225(17) 0.0052(16) -0.0038(15) -0.0027(16)
C11 0.070(3) 0.052(3) 0.046(2) -0.011(2) -0.004(2) -0.008(2)
C12 0.033(2) 0.036(2) 0.0179(16) 0.0091(15) -0.0019(14) -0.0072(16)
C13 0.0263(19) 0.040(2) 0.0180(16) 0.0052(16) -0.0021(14) -0.0060(16)
C14 0.0260(18) 0.030(2) 0.0221(17) 0.0029(15) 0.0019(14) -0.0100(15)
C15 0.040(2) 0.030(2) 0.0315(19) 0.0023(16) 0.0018(17) -0.0023(17)
C16 0.036(2) 0.037(2) 0.048(2) 0.0005(19) 0.0030(18) -0.0023(18)
C17 0.041(2) 0.047(3) 0.034(2) -0.0089(19) 0.0096(17) -0.0111(19)
C18 0.040(2) 0.050(3) 0.0238(18) -0.0014(17) -0.0008(16) -0.0131(19)
C19 0.032(2) 0.036(2) 0.0258(18) 0.0018(16) -0.0024(15) -0.0083(16)
C20 0.0190(17) 0.039(2) 0.0152(15) 0.0023(15) 0.0027(13) -0.0059(16)
C21 0.0291(19) 0.029(2) 0.0290(18) 0.0091(16) 0.0005(15) -0.0067(16)
C22 0.032(2) 0.030(2) 0.0322(19) 0.0069(16) -0.0020(16) -0.0021(16)
C23 0.036(2) 0.044(2) 0.0199(17) 0.0008(16) 0.0059(15) 0.0031(17)
C24 0.034(2) 0.036(2) 0.0230(17) -0.0035(16) 0.0062(15) -0.0022(17)
C25 0.048(2) 0.041(2) 0.0263(19) 0.0023(17) 0.0068(17) -0.0098(19)
C26 0.042(2) 0.044(2) 0.031(2) -0.0052(18) 0.0000(17) -0.0152(18)
C27 0.036(2) 0.045(2) 0.0200(17) -0.0061(17) 0.0008(15) -0.0053(18)
C28 0.040(2) 0.047(2) 0.0201(17) -0.0003(16) 0.0041(16) -0.0068(19)
C29 0.034(2) 0.040(2) 0.0314(19) -0.0045(17) 0.0049(16) -0.0061(17)
C30 0.046(3) 0.078(3) 0.045(2) -0.010(2) -0.012(2) -0.011(2)
C31 0.0293(19) 0.041(2) 0.0164(16) 0.0048(15) 0.0030(14) -0.0066(16)
C32 0.030(2) 0.030(2) 0.0204(17) -0.0011(15) 0.0020(15) -0.0065(16)
C33 0.0243(18) 0.033(2) 0.0219(17) 0.0048(15) -0.0001(14) -0.0102(16)
C34 0.035(2) 0.043(2) 0.0246(18) 0.0009(16) -0.0019(16) -0.0062(17)
C35 0.048(3) 0.063(3) 0.0256(19) 0.0080(19) -0.0083(18) -0.018(2)
C36 0.034(2) 0.072(3) 0.039(2) 0.027(2) -0.0138(19) -0.014(2)
C37 0.029(2) 0.051(3) 0.051(3) 0.015(2) -0.0037(19) -0.0035(19)
C38 0.027(2) 0.045(2) 0.0317(19) 0.0097(17) 0.0032(16) -0.0082(17)
N1 0.0274(16) 0.0311(17) 0.0230(14) 0.0098(12) 0.0018(12) -0.0050(13)
N2 0.0293(16) 0.0364(18) 0.0187(14) 0.0046(12) 0.0019(12) -0.0053(13)
N3 0.0239(15) 0.0324(17) 0.0201(14) 0.0057(12) 0.0002(12) -0.0050(12)
N4 0.0251(15) 0.0337(18) 0.0174(13) 0.0016(12) 0.0008(12) -0.0048(13)
N5 0.0285(16) 0.0394(19) 0.0215(14) 0.0040(13) 0.0033(12) -0.0028(14)
N6 0.0263(15) 0.0320(17) 0.0155(13) 0.0044(12) 0.0012(11) -0.0055(12)
Ni1 0.0269(3) 0.0340(3) 0.0176(2) 0.00534(18) 0.00167(17) -0.00629(19)
O1 0.0494(16) 0.0478(17) 0.0287(13) -0.0046(12) -0.0024(12) -0.0117(13)
O2 0.0431(15) 0.0367(16) 0.0274(13) 0.0159(11) 0.0036(11) 0.0007(12)
O3 0.0485(16) 0.0604(18) 0.0280(13) 0.0003(12) -0.0072(12) -0.0136(14)
O4 0.0314(14) 0.0440(16) 0.0261(12) 0.0034(11) 0.0084(11) -0.0029(12)

loop_
_atom_type_symbol
_atom_type_description
_atom_type_scat_dispersion_real
_atom_type_scat_dispersion_imag
_atom_type_scat_source
C C 0.0033 0.0016 'International Tables Vol C Tables 4.2.6.8 and 6.1.1.4'
H H 0.0000 0.0000 'International Tables Vol C Tables 4.2.6.8 and 6.1.1.4'
N N 0.0061 0.0033 'International Tables Vol C Tables 4.2.6.8 and 6.1.1.4'
Ni Ni 0.3393 1.1124 'International Tables Vol C Tables 4.2.6.8 and 6.1.1.4'
O O 0.0106 0.0060 'International Tables Vol C Tables 4.2.6.8 and 6.1.1.4'

loop_
_geom_angle_atom_site_label_1
_geom_angle_atom_site_label_2
_geom_angle_atom_site_label_3
_geom_angle
N2 C1 N1 103.4(3)
N2 C1 Ni1 118.0(2)
N1 C1 Ni1 138.5(2)
C3 C2 N1 107.1(3)
C3 C2 H2 126.4
N1 C2 H2 126.4
C2 C3 N2 106.3(3)
C2 C3 H3 126.8
N2 C3 H3 126.8
N1 C4 C5 112.9(3)
N1 C4 H4A 109.0
C5 C4 H4A 109.0
N1 C4 H4B 109.0
C5 C4 H4B 109.0
H4A C4 H4B 107.8
C6 C5 C10 117.7(3)
C6 C5 C4 121.8(3)
C10 C5 C4 120.4(3)
C5 C6 C7 122.1(3)
C5 C6 H6 119.0
C7 C6 H6 119.0
C8 C7 C6 119.1(3)
C8 C7 H7 120.4
C6 C7 H7 120.4
O1 C8 C9 115.2(3)
O1 C8 C7 124.6(3)
C9 C8 C7 120.2(3)
C8 C9 C10 119.5(3)
C8 C9 H9 120.3
C10 C9 H9 120.3
C9 C10 C5 121.4(3)
C9 C10 H10 119.3
C5 C10 H10 119.3
O1 C11 H11A 109.5
O1 C11 H11B 109.5
H11A C11 H11B 109.5
O1 C11 H11C 109.5
H11A C11 H11C 109.5
H11B C11 H11C 109.5
N2 C12 C13 110.5(2)
N2 C12 H12A 109.5
C13 C12 H12A 109.5
N2 C12 H12B 109.5
C13 C12 H12B 109.5
H12A C12 H12B 108.1
O2 C13 N3 128.7(3)
O2 C13 C12 118.4(3)
N3 C13 C12 112.9(3)
C15 C14 C19 118.2(3)
C15 C14 N3 124.8(3)
C19 C14 N3 117.0(3)
C16 C15 C14 120.2(3)
C16 C15 H15 119.9
C14 C15 H15 119.9
C15 C16 C17 121.3(4)
C15 C16 H16 119.3
C17 C16 H16 119.3
C18 C17 C16 118.9(3)
C18 C17 H17 120.5
C16 C17 H17 120.5
C17 C18 C19 120.5(3)
C17 C18 H18 119.8
C19 C18 H18 119.8
C18 C19 C14 120.9(3)
C18 C19 H19 119.6
C14 C19 H19 119.6
N5 C20 N4 103.5(3)
N5 C20 Ni1 137.6(2)
N4 C20 Ni1 118.8(2)
C22 C21 N4 105.7(3)
C22 C21 H21 127.2
N4 C21 H21 127.2
C21 C22 N5 107.4(3)
C21 C22 H22 126.3
N5 C22 H22 126.3
N5 C23 C24 112.8(3)
N5 C23 H23A 109.0
C24 C23 H23A 109.0
N5 C23 H23B 109.0
C24 C23 H23B 109.0
H23A C23 H23B 107.8
C25 C24 C29 118.5(3)
C25 C24 C23 121.9(3)
C29 C24 C23 119.6(3)
C24 C25 C26 121.2(3)
C24 C25 H25 119.4
C26 C25 H25 119.4
C27 C26 C25 119.1(3)
C27 C26 H26 120.5
C25 C26 H26 120.5
C28 C27 O3 115.5(3)
C28 C27 C26 120.5(3)
O3 C27 C26 124.0(3)
C27 C28 C29 119.6(3)
C27 C28 H28 120.2
C29 C28 H28 120.2
C28 C29 C24 121.1(3)
C28 C29 H29 119.5
C24 C29 H29 119.5
O3 C30 H30A 109.5
O3 C30 H30B 109.5
H30A C30 H30B 109.5
O3 C30 H30C 109.5
H30A C30 H30C 109.5
H30B C30 H30C 109.5
N4 C31 C32 110.1(2)
N4 C31 H31A 109.6
C32 C31 H31A 109.6
N4 C31 H31B 109.6
C32 C31 H31B 109.6
H31A C31 H31B 108.2
O4 C32 N6 127.7(3)
O4 C32 C31 119.0(3)
N6 C32 C31 113.3(3)
C38 C33 C34 119.4(3)
C38 C33 N6 123.1(3)
C34 C33 N6 117.5(3)
C35 C34 C33 120.2(3)
C35 C34 H34 119.9
C33 C34 H34 119.9
C36 C35 C34 120.0(4)
C36 C35 H35 120.0
C34 C35 H35 120.0
C35 C36 C37 119.9(3)
C35 C36 H36 120.1
C37 C36 H36 120.1
C36 C37 C38 121.0(4)
C36 C37 H37 119.5
C38 C37 H37 119.5
C33 C38 C37 119.5(3)
C33 C38 H38 120.3
C37 C38 H38 120.3
C1 N1 C2 111.1(3)
C1 N1 C4 125.0(3)
C2 N1 C4 123.8(3)
C1 N2 C3 112.0(3)
C1 N2 C12 121.1(3)
C3 N2 C12 126.3(3)
C13 N3 C14 120.0(3)
C13 N3 Ni1 123.1(2)
C14 N3 Ni1 116.91(19)
C20 N4 C21 112.3(3)
C20 N4 C31 121.3(3)
C21 N4 C31 125.9(3)
C20 N5 C22 111.1(3)
C20 N5 C23 125.5(3)
C22 N5 C23 123.2(3)
C32 N6 C33 119.5(3)
C32 N6 Ni1 125.0(2)
C33 N6 Ni1 115.36(19)
C1 Ni1 C20 96.86(14)
C1 Ni1 N6 173.59(11)
C20 Ni1 N6 86.88(12)
C1 Ni1 N3 86.49(12)
C20 Ni1 N3 174.54(12)
N6 Ni1 N3 90.18(11)
C8 O1 C11 117.0(3)
C27 O3 C30 118.2(3)

loop_
_geom_bond_atom_site_label_1
_geom_bond_atom_site_label_2
_geom_bond_distance
C1 N2 1.361(4)
C1 N1 1.361(4)
C1 Ni1 1.864(3)
C2 C3 1.341(4)
C2 N1 1.385(4)
C2 H2 0.9500
C3 N2 1.379(4)
C3 H3 0.9500
C4 N1 1.477(4)
C4 C5 1.505(5)
C4 H4A 0.9900
C4 H4B 0.9900
C5 C6 1.372(5)
C5 C10 1.396(4)
C6 C7 1.387(5)
C6 H6 0.9500
C7 C8 1.386(5)
C7 H7 0.9500
C8 O1 1.375(4)
C8 C9 1.382(5)
C9 C10 1.383(4)
C9 H9 0.9500
C10 H10 0.9500
C11 O1 1.423(4)
C11 H11A 0.9800
C11 H11B 0.9800
C11 H11C 0.9800
C12 N2 1.459(4)
C12 C13 1.529(4)
C12 H12A 0.9900
C12 H12B 0.9900
C13 O2 1.241(4)
C13 N3 1.344(4)
C14 C15 1.387(4)
C14 C19 1.402(4)
C14 N3 1.426(4)
C15 C16 1.381(5)
C15 H15 0.9500
C16 C17 1.385(5)
C16 H16 0.9500
C17 C18 1.372(5)
C17 H17 0.9500
C18 C19 1.383(5)
C18 H18 0.9500
C19 H19 0.9500
C20 N5 1.353(4)
C20 N4 1.367(4)
C20 Ni1 1.866(3)
C21 C22 1.351(4)
C21 N4 1.375(4)
C21 H21 0.9500
C22 N5 1.387(4)
C22 H22 0.9500
C23 N5 1.475(4)
C23 C24 1.517(4)
C23 H23A 0.9900
C23 H23B 0.9900
C24 C25 1.372(5)
C24 C29 1.395(4)
C25 C26 1.395(5)
C25 H25 0.9500
C26 C27 1.386(5)
C26 H26 0.9500
C27 C28 1.375(4)
C27 O3 1.376(4)
C28 C29 1.380(4)
C28 H28 0.9500
C29 H29 0.9500
C30 O3 1.421(4)
C30 H30A 0.9800
C30 H30B 0.9800
C30 H30C 0.9800
C31 N4 1.457(4)
C31 C32 1.527(4)
C31 H31A 0.9900
C31 H31B 0.9900
C32 O4 1.256(4)
C32 N6 1.330(4)
C33 C38 1.374(5)
C33 C34 1.395(4)
C33 N6 1.436(4)
C34 C35 1.385(4)
C34 H34 0.9500
C35 C36 1.367(5)
C35 H35 0.9500
C36 C37 1.373(5)
C36 H36 0.9500
C37 C38 1.387(4)
C37 H37 0.9500
C38 H38 0.9500
N3 Ni1 1.941(3)
N6 Ni1 1.934(3)
